data_2017314
loop_
_publ_author_name
'Zhang, Zhi-Hui'
'Tan, Xue'
'Chen, Sheng-Chun'

_publ_section_title
;
 4,4'-Methylenediphenol--4,4'-bipyridine (2/3): decarboxylation of
 5,5'-methylenedisalicylic acid under hydrothermal conditions
;
_journal_coeditor_code SQ3200
_journal_issue 9
_journal_name_full 'Acta Crystallographica Section C'
_journal_page_first o457
_journal_page_last o459
_journal_paper_doi 10.1107/S0108270109030832
_journal_volume 65
_journal_year 2009
_chemical_formula_iupac '2 C13 H12 O2 , 3 C10 H8 N2'
_chemical_formula_moiety '2 C13 H12 O2 , 3 C10 H8 N2'
_chemical_formula_sum 'C56 H48 N6 O4'
_chemical_formula_weight 869.00
_chemical_name_systematic
;
4,4'-Methylenediphenol--4,4'-bipyridine (2/3)
;
_space_group_IT_number 14
_symmetry_cell_setting monoclinic
_symmetry_space_group_name_Hall '-P 2ybc'
_symmetry_space_group_name_H-M 'P 1 21/c 1'
_atom_sites_solution_hydrogens geom
_atom_sites_solution_primary direct
_atom_sites_solution_secondary difmap
_audit_creation_method SHELXL97
_cell_angle_alpha 90.00
_cell_angle_beta 127.755(5)
_cell_angle_gamma 90.00
_cell_formula_units_Z 2
_cell_length_a 19.606(2)
_cell_length_b 5.7354(6)
_cell_length_c 25.4316(18)
_cell_measurement_reflns_used 1921
_cell_measurement_temperature 294(2)
_cell_measurement_theta_max 21.53
_cell_measurement_theta_min 2.63
_cell_volume 2261.0(4)
_computing_cell_refinement 'APEX2 (Bruker, 2003) and SAINT (Bruker, 2001)'
_computing_data_collection 'APEX2 (Bruker, 2003)'
_computing_data_reduction 'SAINT (Bruker, 2001)'
_computing_molecular_graphics
;
SHELXTL (Sheldrick, 2008) and DIAMOND (Brandenburg, 2005)
;
_computing_publication_material 'SHELXTL (Sheldrick, 2008)'
_computing_structure_refinement 'SHELXTL (Sheldrick, 2008)'
_computing_structure_solution 'SHELXTL (Sheldrick, 2008)'
_diffrn_ambient_temperature 294(2)
_diffrn_measured_fraction_theta_full 0.997
_diffrn_measured_fraction_theta_max 0.997
_diffrn_measurement_device_type 'Bruker APEXII CCD area-detector'
_diffrn_measurement_method '\f and \w'
_diffrn_radiation_monochromator graphite
_diffrn_radiation_source 'fine-focus sealed tube'
_diffrn_radiation_type MoK\a
_diffrn_radiation_wavelength 0.71073
_diffrn_reflns_av_R_equivalents 0.0248
_diffrn_reflns_av_sigmaI/netI 0.0548
_diffrn_reflns_limit_h_max 22
_diffrn_reflns_limit_h_min -23
_diffrn_reflns_limit_k_max 6
_diffrn_reflns_limit_k_min -6
_diffrn_reflns_limit_l_max 30
_diffrn_reflns_limit_l_min -25
_diffrn_reflns_number 11614
_diffrn_reflns_theta_full 25.01
_diffrn_reflns_theta_max 25.01
_diffrn_reflns_theta_min 2.03
_exptl_absorpt_coefficient_mu 0.082
_exptl_absorpt_correction_T_max 0.988000
_exptl_absorpt_correction_T_min 0.981191
_exptl_absorpt_correction_type multi-scan
_exptl_absorpt_process_details '(SADABS; Sheldrick, 2003)'
_exptl_crystal_colour colourless
_exptl_crystal_density_diffrn 1.276
_exptl_crystal_density_method 'not measured'
_exptl_crystal_description block
_exptl_crystal_F_000 916
_exptl_crystal_size_max 0.25
_exptl_crystal_size_mid 0.16
_exptl_crystal_size_min 0.14
_refine_diff_density_max 0.177
_refine_diff_density_min -0.146
_refine_ls_extinction_coef 0.0044(9)
_refine_ls_extinction_expression Fc^*^=kFc[1+0.001xFc^2^\l^3^/sin(2\q)]^-1/4^
_refine_ls_extinction_method 'SHELXL97 (Sheldrick, 2008)'
_refine_ls_goodness_of_fit_ref 1.033
_refine_ls_hydrogen_treatment constr
_refine_ls_matrix_type full
_refine_ls_number_parameters 299
_refine_ls_number_reflns 3976
_refine_ls_number_restraints 0
_refine_ls_restrained_S_all 1.033
_refine_ls_R_factor_all 0.0670
_refine_ls_R_factor_gt 0.0414
_refine_ls_shift/su_max 0.000
_refine_ls_shift/su_mean 0.000
_refine_ls_structure_factor_coef Fsqd
_refine_ls_weighting_details 'calc w = 1/[\s^2^(Fo^2^)+(0.0340P)^2^+0.4007P] where P=(Fo^2^+2Fc^2^)/3'
_refine_ls_weighting_scheme calc
_refine_ls_wR_factor_gt 0.1042
_refine_ls_wR_factor_ref 0.1195
_reflns_number_gt 2727
_reflns_number_total 3976
_reflns_threshold_expression I>2\s(I)
_cod_data_source_file sq3200.cif
_cod_data_source_block I
_cod_original_sg_symbol_H-M P21/c
_cod_database_code 2017314
_cod_database_fobs_code 2017314

loop_
_symmetry_equiv_pos_as_xyz
'x, y, z'
'-x, y+1/2, -z+1/2'
'-x, -y, -z'
'x, -y-1/2, z-1/2'

loop_
_atom_site_type_symbol
_atom_site_label
_atom_site_fract_x
_atom_site_fract_y
_atom_site_fract_z
_atom_site_U_iso_or_equiv
_atom_site_adp_type
_atom_site_calc_flag
_atom_site_refinement_flags
_atom_site_occupancy
_atom_site_disorder_assembly
_atom_site_disorder_group
N N1 0.11056(11) 0.8519(3) 0.86394(9) 0.0727(5) Uani d . 1 . .
O O1 0.16109(8) 0.4496(2) 0.84099(7) 0.0749(4) Uani d . 1 . .
H H1 0.1541 0.5759 0.8522 0.112 Uiso d R 1 . .
O O2 0.27022(8) 0.9862(3) 0.55323(7) 0.0886(5) Uani d . 1 . .
H H2 0.3015 1.0933 0.5583 0.133 Uiso d R 1 . .
C C1 0.34478(11) 0.4928(3) 0.80898(9) 0.0580(5) Uani d . 1 . .
C C2 0.29339(12) 0.2992(3) 0.79159(9) 0.0636(5) Uani d . 1 . .
H H2A 0.3001 0.1728 0.7722 0.076 Uiso calc R 1 . .
C C3 0.23241(13) 0.2872(3) 0.80200(9) 0.0635(5) Uani d . 1 . .
H H3 0.1984 0.1545 0.7893 0.076 Uiso calc R 1 . .
C C4 0.22140(11) 0.4711(3) 0.83116(9) 0.0559(5) Uani d . 1 . .
C C5 0.27270(12) 0.6659(3) 0.84973(9) 0.0608(5) Uani d . 1 . .
H H5 0.2666 0.7908 0.8698 0.073 Uiso calc R 1 . .
C C6 0.33302(12) 0.6755(3) 0.83850(9) 0.0634(5) Uani d . 1 . .
H H6 0.3669 0.8085 0.8511 0.076 Uiso calc R 1 . .
C C7 0.40905(12) 0.5113(4) 0.79462(10) 0.0729(6) Uani d . 1 . .
H H7A 0.4603 0.5911 0.8313 0.087 Uiso calc R 1 . .
H H7B 0.4260 0.3556 0.7919 0.087 Uiso calc R 1 . .
C C8 0.37374(11) 0.6403(3) 0.73083(9) 0.0579(5) Uani d . 1 . .
C C9 0.41147(11) 0.8411(4) 0.72991(9) 0.0624(5) Uani d . 1 . .
H H9 0.4606 0.8983 0.7697 0.075 Uiso calc R 1 . .
C C10 0.37854(11) 0.9602(3) 0.67170(9) 0.0608(5) Uani d . 1 . .
H H10 0.4051 1.0962 0.6726 0.073 Uiso calc R 1 . .
C C11 0.30667(11) 0.8778(4) 0.61251(9) 0.0598(5) Uani d . 1 . .
C C12 0.26806(13) 0.6763(4) 0.61194(10) 0.0719(6) Uani d . 1 . .
H H12 0.2195 0.6183 0.5720 0.086 Uiso calc R 1 . .
C C13 0.30136(12) 0.5608(4) 0.67043(10) 0.0689(5) Uani d . 1 . .
H H13 0.2745 0.4254 0.6694 0.083 Uiso calc R 1 . .
N N2 -0.09001(18) 1.7374(4) 0.92117(14) 0.1026(7) Uani d . 1 . .
C C14 0.03104(11) 1.2046(3) 0.88543(9) 0.0568(5) Uani d . 1 . .
C C15 0.11644(11) 1.1427(4) 0.93340(10) 0.0666(5) Uani d . 1 . .
H H15 0.1493 1.2187 0.9743 0.080 Uiso calc R 1 . .
C C16 0.15242(13) 0.9692(4) 0.92056(11) 0.0730(6) Uani d . 1 . .
H H16 0.2099 0.9314 0.9537 0.088 Uiso calc R 1 . .
C C17 0.02891(14) 0.9140(4) 0.81768(11) 0.0789(6) Uani d . 1 . .
H H17 -0.0021 0.8364 0.7771 0.095 Uiso calc R 1 . .
C C18 -0.01223(13) 1.0849(4) 0.82604(10) 0.0729(6) Uani d . 1 . .
H H18 -0.0695 1.1205 0.7916 0.087 Uiso calc R 1 . .
C C19 -0.01131(12) 1.3883(4) 0.89741(10) 0.0622(5) Uani d . 1 . .
C C20 -0.09922(14) 1.3839(4) 0.86562(11) 0.0823(7) Uani d . 1 . .
H H20 -0.1336 1.2650 0.8360 0.099 Uiso calc R 1 . .
C C21 -0.13467(18) 1.5614(6) 0.87907(15) 0.0993(9) Uani d . 1 . .
H H21 -0.1938 1.5575 0.8572 0.119 Uiso calc R 1 . .
C C22 -0.00638(19) 1.7353(4) 0.95122(14) 0.0910(7) Uani d . 1 . .
H H22 0.0268 1.8549 0.9810 0.109 Uiso calc R 1 . .
C C23 0.03511(15) 1.5685(4) 0.94149(11) 0.0728(6) Uani d . 1 . .
H H23 0.0945 1.5770 0.9646 0.087 Uiso calc R 1 . .
C C24 0.47205(10) 1.4604(3) 0.50883(8) 0.0510(4) Uani d . 1 . .
N N3 0.36938(10) 1.3029(3) 0.54424(8) 0.0697(5) Uani d . 1 . .
C C25 0.42120(13) 1.2642(4) 0.48076(10) 0.0734(6) Uani d . 1 . .
H H25 0.4200 1.1794 0.4491 0.088 Uiso calc R 1 . .
C C26 0.37212(14) 1.1942(4) 0.49982(11) 0.0822(7) Uani d . 1 . .
H H26 0.3385 1.0609 0.4800 0.099 Uiso calc R 1 . .
C C27 0.41740(13) 1.4927(4) 0.57059(10) 0.0715(6) Uani d . 1 . .
H H27 0.4166 1.5749 0.6017 0.086 Uiso calc R 1 . .
C C28 0.46844(12) 1.5757(4) 0.55469(10) 0.0656(5) Uani d . 1 . .
H H28 0.5008 1.7104 0.5750 0.079 Uiso calc R 1 . .

loop_
_atom_site_aniso_label
_atom_site_aniso_U_11
_atom_site_aniso_U_22
_atom_site_aniso_U_33
_atom_site_aniso_U_12
_atom_site_aniso_U_13
_atom_site_aniso_U_23
N1 0.0750(11) 0.0791(12) 0.0753(12) 0.0037(9) 0.0518(10) -0.0023(10)
O1 0.0818(9) 0.0712(9) 0.0891(10) 0.0017(7) 0.0613(8) 0.0046(8)
O2 0.0722(9) 0.1162(13) 0.0683(9) -0.0161(8) 0.0384(8) 0.0219(9)
C1 0.0587(10) 0.0570(12) 0.0537(10) 0.0097(9) 0.0321(9) 0.0158(9)
C2 0.0785(12) 0.0525(12) 0.0648(12) 0.0080(10) 0.0465(11) 0.0034(9)
C3 0.0756(12) 0.0476(11) 0.0697(13) -0.0033(9) 0.0457(11) 0.0009(9)
C4 0.0592(10) 0.0537(11) 0.0539(10) 0.0061(9) 0.0343(9) 0.0100(9)
C5 0.0703(11) 0.0489(11) 0.0619(12) 0.0041(9) 0.0398(10) 0.0016(9)
C6 0.0636(11) 0.0522(12) 0.0656(12) -0.0046(9) 0.0350(10) 0.0046(9)
C7 0.0635(11) 0.0819(15) 0.0742(13) 0.0151(10) 0.0426(11) 0.0215(11)
C8 0.0522(10) 0.0636(12) 0.0622(11) 0.0065(9) 0.0372(9) 0.0085(9)
C9 0.0481(9) 0.0730(13) 0.0602(12) -0.0024(9) 0.0302(9) 0.0014(10)
C10 0.0523(10) 0.0611(12) 0.0715(13) -0.0059(9) 0.0393(10) 0.0037(10)
C11 0.0524(10) 0.0760(13) 0.0574(11) 0.0011(9) 0.0369(9) 0.0114(10)
C12 0.0669(12) 0.0837(15) 0.0602(12) -0.0184(11) 0.0364(10) -0.0030(11)
C13 0.0705(12) 0.0658(13) 0.0716(13) -0.0122(10) 0.0440(11) 0.0031(11)
N2 0.135(2) 0.0843(16) 0.136(2) 0.0400(15) 0.1073(18) 0.0356(15)
C14 0.0576(10) 0.0614(12) 0.0562(11) 0.0030(9) 0.0372(9) 0.0091(9)
C15 0.0568(11) 0.0718(13) 0.0623(12) 0.0011(10) 0.0320(10) -0.0057(10)
C16 0.0566(11) 0.0773(15) 0.0775(14) 0.0060(10) 0.0372(11) -0.0004(12)
C17 0.0810(14) 0.0889(16) 0.0612(13) 0.0037(12) 0.0407(12) -0.0071(12)
C18 0.0620(11) 0.0886(15) 0.0554(12) 0.0098(11) 0.0294(10) 0.0023(11)
C19 0.0712(12) 0.0634(13) 0.0667(12) 0.0130(10) 0.0497(10) 0.0173(10)
C20 0.0724(13) 0.0903(17) 0.0914(16) 0.0205(12) 0.0538(13) 0.0217(13)
C21 0.0907(17) 0.110(2) 0.125(2) 0.0419(17) 0.0802(17) 0.0472(19)
C22 0.130(2) 0.0679(15) 0.119(2) 0.0184(15) 0.0985(19) 0.0153(14)
C23 0.0916(14) 0.0616(13) 0.0873(15) 0.0057(11) 0.0660(13) 0.0063(12)
C24 0.0472(9) 0.0565(11) 0.0427(9) -0.0020(8) 0.0242(8) 0.0025(8)
N3 0.0637(10) 0.0890(13) 0.0579(10) -0.0096(9) 0.0379(8) 0.0036(9)
C25 0.0869(14) 0.0837(15) 0.0615(12) -0.0337(12) 0.0514(11) -0.0203(11)
C26 0.0893(15) 0.0920(17) 0.0702(14) -0.0378(13) 0.0513(12) -0.0163(12)
C27 0.0718(12) 0.0811(15) 0.0748(13) -0.0022(11) 0.0516(11) -0.0060(11)
C28 0.0672(11) 0.0642(12) 0.0737(13) -0.0092(10) 0.0475(10) -0.0121(10)

loop_
_atom_type_symbol
_atom_type_description
_atom_type_scat_dispersion_real
_atom_type_scat_dispersion_imag
_atom_type_scat_source
C C 0.0033 0.0016 'International Tables Vol C Tables 4.2.6.8 and 6.1.1.4'
H H 0.0000 0.0000 'International Tables Vol C Tables 4.2.6.8 and 6.1.1.4'
N N 0.0061 0.0033 'International Tables Vol C Tables 4.2.6.8 and 6.1.1.4'
O O 0.0106 0.0060 'International Tables Vol C Tables 4.2.6.8 and 6.1.1.4'

loop_
_geom_angle_atom_site_label_1
_geom_angle_atom_site_label_2
_geom_angle_atom_site_label_3
_geom_angle_site_symmetry_1
_geom_angle_site_symmetry_3
_geom_angle
_geom_angle_publ_flag
C16 N1 C17 . . 115.79(18) ?
C4 O1 H1 . . 109.5 ?
C11 O2 H2 . . 109.5 ?
C2 C1 C6 . . 116.81(17) ?
C2 C1 C7 . . 122.11(19) ?
C6 C1 C7 . . 121.05(18) ?
C3 C2 C1 . . 121.97(18) ?
C3 C2 H2A . . 119.0 ?
C1 C2 H2A . . 119.0 ?
C2 C3 C4 . . 120.36(18) ?
C2 C3 H3 . . 119.8 ?
C4 C3 H3 . . 119.8 ?
O1 C4 C5 . . 123.13(17) ?
O1 C4 C3 . . 118.05(17) ?
C5 C4 C3 . . 118.81(17) ?
C6 C5 C4 . . 120.03(18) ?
C6 C5 H5 . . 120.0 ?
C4 C5 H5 . . 120.0 ?
C5 C6 C1 . . 122.00(18) ?
C5 C6 H6 . . 119.0 ?
C1 C6 H6 . . 119.0 ?
C8 C7 C1 . . 113.02(15) ?
C8 C7 H7A . . 109.0 ?
C1 C7 H7A . . 109.0 ?
C8 C7 H7B . . 109.0 ?
C1 C7 H7B . . 109.0 ?
H7A C7 H7B . . 107.8 ?
C9 C8 C13 . . 116.98(17) ?
C9 C8 C7 . . 122.02(18) ?
C13 C8 C7 . . 121.00(18) ?
C8 C9 C10 . . 121.92(18) ?
C8 C9 H9 . . 119.0 ?
C10 C9 H9 . . 119.0 ?
C11 C10 C9 . . 119.93(18) ?
C11 C10 H10 . . 120.0 ?
C9 C10 H10 . . 120.0 ?
O2 C11 C10 . . 123.29(18) ?
O2 C11 C12 . . 117.37(17) ?
C10 C11 C12 . . 119.33(17) ?
C13 C12 C11 . . 119.96(19) ?
C13 C12 H12 . . 120.0 ?
C11 C12 H12 . . 120.0 ?
C12 C13 C8 . . 121.87(19) ?
C12 C13 H13 . . 119.1 ?
C8 C13 H13 . . 119.1 ?
C22 N2 C21 . . 115.5(2) ?
C18 C14 C15 . . 115.99(18) ?
C18 C14 C19 . . 122.13(17) ?
C15 C14 C19 . . 121.88(18) ?
C16 C15 C14 . . 119.86(19) ?
C16 C15 H15 . . 120.1 ?
C14 C15 H15 . . 120.1 ?
N1 C16 C15 . . 124.17(19) ?
N1 C16 H16 . . 117.9 ?
C15 C16 H16 . . 117.9 ?
N1 C17 C18 . . 124.1(2) ?
N1 C17 H17 . . 118.0 ?
C18 C17 H17 . . 118.0 ?
C17 C18 C14 . . 120.10(19) ?
C17 C18 H18 . . 120.0 ?
C14 C18 H18 . . 120.0 ?
C23 C19 C20 . . 117.0(2) ?
C23 C19 C14 . . 121.67(18) ?
C20 C19 C14 . . 121.3(2) ?
C19 C20 C21 . . 118.3(3) ?
C19 C20 H20 . . 120.8 ?
C21 C20 H20 . . 120.8 ?
N2 C21 C20 . . 124.8(3) ?
N2 C21 H21 . . 117.6 ?
C20 C21 H21 . . 117.6 ?
N2 C22 C23 . . 124.5(3) ?
N2 C22 H22 . . 117.8 ?
C23 C22 H22 . . 117.8 ?
C22 C23 C19 . . 120.0(2) ?
C22 C23 H23 . . 120.0 ?
C19 C23 H23 . . 120.0 ?
C25 C24 C28 . . 115.72(17) ?
C25 C24 C24 . 3_686 121.8(2) ?
C28 C24 C24 . 3_686 122.5(2) ?
C26 N3 C27 . . 115.68(17) ?
C26 C25 C24 . . 119.75(19) ?
C26 C25 H25 . . 120.1 ?
C24 C25 H25 . . 120.1 ?
N3 C26 C25 . . 124.6(2) ?
N3 C26 H26 . . 117.7 ?
C25 C26 H26 . . 117.7 ?
N3 C27 C28 . . 123.85(19) ?
N3 C27 H27 . . 118.1 ?
C28 C27 H27 . . 118.1 ?
C27 C28 C24 . . 120.43(19) ?
C27 C28 H28 . . 119.8 ?
C24 C28 H28 . . 119.8 ?

loop_
_geom_bond_atom_site_label_1
_geom_bond_atom_site_label_2
_geom_bond_site_symmetry_2
_geom_bond_distance
_geom_bond_publ_flag
N1 C16 . 1.324(3) ?
N1 C17 . 1.330(3) ?
O1 C4 . 1.356(2) ?
O1 H1 . 0.8200 ?
O2 C11 . 1.360(2) ?
O2 H2 . 0.8199 ?
C1 C2 . 1.378(3) ?
C1 C6 . 1.388(3) ?
C1 C7 . 1.515(3) ?
C2 C3 . 1.376(3) ?
C2 H2A . 0.9300 ?
C3 C4 . 1.380(3) ?
C3 H3 . 0.9300 ?
C4 C5 . 1.379(3) ?
C5 C6 . 1.377(3) ?
C5 H5 . 0.9300 ?
C6 H6 . 0.9300 ?
C7 C8 . 1.511(3) ?
C7 H7A . 0.9700 ?
C7 H7B . 0.9700 ?
C8 C9 . 1.377(3) ?
C8 C13 . 1.383(3) ?
C9 C10 . 1.380(3) ?
C9 H9 . 0.9300 ?
C10 C11 . 1.370(2) ?
C10 H10 . 0.9300 ?
C11 C12 . 1.377(3) ?
C12 C13 . 1.374(3) ?
C12 H12 . 0.9300 ?
C13 H13 . 0.9300 ?
N2 C22 . 1.318(3) ?
N2 C21 . 1.336(4) ?
C14 C18 . 1.380(3) ?
C14 C15 . 1.384(2) ?
C14 C19 . 1.484(3) ?
C15 C16 . 1.370(3) ?
C15 H15 . 0.9300 ?
C16 H16 . 0.9300 ?
C17 C18 . 1.366(3) ?
C17 H17 . 0.9300 ?
C18 H18 . 0.9300 ?
C19 C23 . 1.380(3) ?
C19 C20 . 1.385(3) ?
C20 C21 . 1.389(3) ?
C20 H20 . 0.9300 ?
C21 H21 . 0.9300 ?
C22 C23 . 1.373(3) ?
C22 H22 . 0.9300 ?
C23 H23 . 0.9300 ?
C24 C25 . 1.378(3) ?
C24 C28 . 1.380(2) ?
C24 C24 3_686 1.487(3) ?
N3 C26 . 1.320(3) ?
N3 C27 . 1.322(3) ?
C25 C26 . 1.376(3) ?
C25 H25 . 0.9300 ?
C26 H26 . 0.9300 ?
C27 C28 . 1.374(3) ?
C27 H27 . 0.9300 ?
C28 H28 . 0.9300 ?

loop_
_geom_hbond_atom_site_label_D
_geom_hbond_atom_site_label_H
_geom_hbond_atom_site_label_A
_geom_hbond_site_symmetry_A
_geom_hbond_distance_DH
_geom_hbond_distance_HA
_geom_hbond_distance_DA
_geom_hbond_angle_DHA
O1 H1 N1 . 0.82 1.91 2.712(2) 166.8
O2 H2 N3 . 0.82 1.98 2.770(2) 161.0
C15 H15 O2 4_586 0.93 2.59 3.414(2) 148.6

loop_
_geom_torsion_atom_site_label_1
_geom_torsion_atom_site_label_2
_geom_torsion_atom_site_label_3
_geom_torsion_atom_site_label_4
_geom_torsion_site_symmetry_1
_geom_torsion_site_symmetry_2
_geom_torsion_site_symmetry_3
_geom_torsion_site_symmetry_4
_geom_torsion
_geom_torsion_publ_flag
C6 C1 C2 C3 . . . . 0.8(3) ?
C7 C1 C2 C3 . . . . -177.04(17) ?
C1 C2 C3 C4 . . . . -0.6(3) ?
C2 C3 C4 O1 . . . . -179.29(17) ?
C2 C3 C4 C5 . . . . -0.2(3) ?
O1 C4 C5 C6 . . . . 179.69(16) ?
C3 C4 C5 C6 . . . . 0.6(3) ?
C4 C5 C6 C1 . . . . -0.4(3) ?
C2 C1 C6 C5 . . . . -0.4(3) ?
C7 C1 C6 C5 . . . . 177.53(17) ?
C2 C1 C7 C8 . . . . 95.7(2) ?
C6 C1 C7 C8 . . . . -82.0(2) ?
C1 C7 C8 C9 . . . . 120.0(2) ?
C1 C7 C8 C13 . . . . -59.9(3) ?
C13 C8 C9 C10 . . . . 0.6(3) ?
C7 C8 C9 C10 . . . . -179.24(17) ?
C8 C9 C10 C11 . . . . -0.5(3) ?
C9 C10 C11 O2 . . . . 179.59(17) ?
C9 C10 C11 C12 . . . . 0.0(3) ?
O2 C11 C12 C13 . . . . -179.17(18) ?
C10 C11 C12 C13 . . . . 0.4(3) ?
C11 C12 C13 C8 . . . . -0.4(3) ?
C9 C8 C13 C12 . . . . -0.2(3) ?
C7 C8 C13 C12 . . . . 179.70(18) ?
C18 C14 C15 C16 . . . . -1.0(3) ?
C19 C14 C15 C16 . . . . 178.86(18) ?
C17 N1 C16 C15 . . . . 0.9(3) ?
C14 C15 C16 N1 . . . . 0.0(3) ?
C16 N1 C17 C18 . . . . -0.8(3) ?
N1 C17 C18 C14 . . . . -0.2(4) ?
C15 C14 C18 C17 . . . . 1.1(3) ?
C19 C14 C18 C17 . . . . -178.78(19) ?
C18 C14 C19 C23 . . . . -152.72(19) ?
C15 C14 C19 C23 . . . . 27.5(3) ?
C18 C14 C19 C20 . . . . 28.5(3) ?
C15 C14 C19 C20 . . . . -151.3(2) ?
C23 C19 C20 C21 . . . . 1.2(3) ?
C14 C19 C20 C21 . . . . -179.94(18) ?
C22 N2 C21 C20 . . . . -0.2(4) ?
C19 C20 C21 N2 . . . . -0.5(4) ?
C21 N2 C22 C23 . . . . 0.3(4) ?
N2 C22 C23 C19 . . . . 0.4(3) ?
C20 C19 C23 C22 . . . . -1.2(3) ?
C14 C19 C23 C22 . . . . 179.98(18) ?
C28 C24 C25 C26 . . . . -0.8(3) ?
C24 C24 C25 C26 3_686 . . . 178.4(2) ?
C27 N3 C26 C25 . . . . 0.7(3) ?
C24 C25 C26 N3 . . . . 0.1(4) ?
C26 N3 C27 C28 . . . . -0.7(3) ?
N3 C27 C28 C24 . . . . 0.0(3) ?
C25 C24 C28 C27 . . . . 0.8(3) ?
C24 C24 C28 C27 3_686 . . . -178.4(2) ?
